data_2211188
loop_
_publ_author_name
'Jing-Jia Sun'
'Shi-Ping Yang'

_publ_section_title {<i>N</i>,<i>N</i>-Bis[(1-methylimidazole-2-yl)methyl]formamide}dichlorozinc(II)
_journal_coeditor_code SG2058
_journal_issue 11
_journal_name_full 'Acta Crystallographica Section E'
_journal_page_first m3144
_journal_page_last m3145
_journal_paper_doi 10.1107/S1600536806036543
_journal_volume 62
_journal_year 2006
_chemical_formula_iupac '[Zn Cl2 (C11 H15 N5 O)]'
_chemical_formula_moiety 'C11 H15 Cl2 N5 O Zn'
_chemical_formula_sum 'C11 H15 Cl2 N5 O Zn'
_chemical_formula_weight 369.57
_chemical_name_systematic
;
{N,N-Bis[(1-methylimidazole-2-yl)methyl]formamide}dichlorozinc(II)
;
_space_group_IT_number 14
_symmetry_cell_setting monoclinic
_symmetry_space_group_name_Hall '-P 2ybc'
_symmetry_space_group_name_H-M 'P 1 21/c 1'
_atom_sites_solution_hydrogens geom
_atom_sites_solution_primary direct
_atom_sites_solution_secondary difmap
_audit_creation_method SHELXL-97
_cell_angle_alpha 90.00
_cell_angle_beta 98.690(2)
_cell_angle_gamma 90.00
_cell_formula_units_Z 4
_cell_length_a 12.4750(11)
_cell_length_b 8.0615(7)
_cell_length_c 15.1166(13)
_cell_measurement_reflns_used 2728
_cell_measurement_temperature 298(2)
_cell_measurement_theta_max 48.934
_cell_measurement_theta_min 5.452
_cell_volume 1502.8(2)
_computing_cell_refinement 'SAINT (Bruker, 1998)'
_computing_data_collection 'SMART (Bruker, 1998)'
_computing_data_reduction SAINT
_computing_molecular_graphics 'SHELXTL (Bruker, 1998)'
_computing_publication_material SHELXTL
_computing_structure_refinement 'SHELXL97 (Sheldrick, 1997)'
_computing_structure_solution 'SHELXS97 (Sheldrick, 1997)'
_diffrn_ambient_temperature 298(2)
_diffrn_measured_fraction_theta_full 0.991
_diffrn_measured_fraction_theta_max 0.991
_diffrn_measurement_device_type 'Bruker SMART CCD area-detector'
_diffrn_measurement_method '\f and \w'
_diffrn_radiation_monochromator graphite
_diffrn_radiation_source 'fine-focus sealed tube'
_diffrn_radiation_type MoK\a
_diffrn_radiation_wavelength 0.71073
_diffrn_reflns_av_R_equivalents 0.0498
_diffrn_reflns_av_sigmaI/netI 0.0515
_diffrn_reflns_limit_h_max 15
_diffrn_reflns_limit_h_min -13
_diffrn_reflns_limit_k_max 10
_diffrn_reflns_limit_k_min -10
_diffrn_reflns_limit_l_max 19
_diffrn_reflns_limit_l_min -19
_diffrn_reflns_number 8537
_diffrn_reflns_theta_full 27.00
_diffrn_reflns_theta_max 27.00
_diffrn_reflns_theta_min 1.65
_exptl_absorpt_coefficient_mu 1.992
_exptl_absorpt_correction_T_max 0.730
_exptl_absorpt_correction_T_min 0.589
_exptl_absorpt_correction_type multi-scan
_exptl_absorpt_process_details '(SADABS; Bruker, 1998)'
_exptl_crystal_colour colorless
_exptl_crystal_density_diffrn 1.633
_exptl_crystal_density_method 'not measured'
_exptl_crystal_description block
_exptl_crystal_F_000 752
_exptl_crystal_size_max 0.321
_exptl_crystal_size_mid 0.224
_exptl_crystal_size_min 0.160
_refine_diff_density_max 0.937
_refine_diff_density_min -0.564
_refine_ls_extinction_method none
_refine_ls_goodness_of_fit_ref 0.964
_refine_ls_hydrogen_treatment constr
_refine_ls_matrix_type full
_refine_ls_number_parameters 183
_refine_ls_number_reflns 3246
_refine_ls_number_restraints 0
_refine_ls_restrained_S_all 0.964
_refine_ls_R_factor_all 0.0567
_refine_ls_R_factor_gt 0.0426
_refine_ls_shift/su_max 0.000
_refine_ls_shift/su_mean 0.000
_refine_ls_structure_factor_coef Fsqd
_refine_ls_weighting_details 'calc w=1/[\s^2^(Fo^2^)+(0.0644P)^2^] where P=(Fo^2^+2Fc^2^)/3'
_refine_ls_weighting_scheme calc
_refine_ls_wR_factor_gt 0.1101
_refine_ls_wR_factor_ref 0.1154
_reflns_number_gt 2396
_reflns_number_total 3246
_reflns_threshold_expression I>2\s(I)
_cod_data_source_file sg2058.cif
_cod_data_source_block I
_cod_depositor_comments
;
The following automatic conversions were performed:
'_symmetry_cell_setting' value 'Monoclinic' changed to 'monoclinic'
according to '/home/saulius/struct/CIF-dictionaries/cif_core.dic'
dictionary named 'cif_core.dic' version 2.4.1 from 2010-06-29.

Automatic conversion script
Id: cif_fix_enum 1527 2010-12-29 10:47:43Z saulius 

The following automatic conversions were performed:

'_symmetry_cell_setting' value 'Monoclinic' changed to 'monoclinic'
according to /home/saulius/struct/CIF-dictionaries/cif_core.dic
dictionary named 'cif_core.dic' version 2.4.1 from 2010-06-29.

Automatic conversion script
Id: cif_fix_values 1715 2011-07-08 13:25:40Z adriana 
;
_cod_original_sg_symbol_H-M 'P 21/c'
_cod_database_code 2211188
_cod_database_fobs_code 2211188

loop_
_symmetry_equiv_pos_as_xyz
'x, y, z'
'-x, y+1/2, -z+1/2'
'-x, -y, -z'
'x, -y-1/2, z-1/2'

loop_
_atom_site_type_symbol
_atom_site_label
_atom_site_fract_x
_atom_site_fract_y
_atom_site_fract_z
_atom_site_U_iso_or_equiv
_atom_site_adp_type
_atom_site_calc_flag
_atom_site_refinement_flags
_atom_site_occupancy
Zn Zn 0.27106(3) 0.34375(5) 0.59980(2) 0.04870(16) Uani d . 1
Cl Cl1 0.35853(7) 0.09955(11) 0.60157(6) 0.0592(2) Uani d . 1
Cl Cl2 0.27325(8) 0.48418(12) 0.72662(6) 0.0656(3) Uani d . 1
O O1 0.0645(4) 0.3770(4) 0.2864(2) 0.1098(12) Uani d . 1
N N1 0.1160(2) 0.2971(3) 0.54655(17) 0.0502(6) Uani d . 1
N N2 -0.0305(2) 0.2124(3) 0.45980(18) 0.0534(7) Uani d . 1
N N3 0.2031(2) 0.2952(3) 0.36516(18) 0.0483(6) Uani d . 1
N N4 0.3353(2) 0.5011(3) 0.51739(17) 0.0459(6) Uani d . 1
N N5 0.3881(2) 0.6135(3) 0.39937(17) 0.0460(6) Uani d . 1
C C1 0.0774(2) 0.2232(4) 0.4695(2) 0.0472(7) Uani d . 1
C C2 0.0277(3) 0.3335(4) 0.5869(2) 0.0567(9) Uani d . 1
H H2 0.0298 0.3860 0.6419 0.068 Uiso calc R 1
C C3 -0.0624(3) 0.2813(5) 0.5344(2) 0.0612(9) Uani d . 1
H H3 -0.1331 0.2902 0.5465 0.073 Uiso calc R 1
C C4 0.1472(3) 0.1601(4) 0.4049(2) 0.0531(8) Uani d . 1
H H4A 0.2006 0.0841 0.4355 0.064 Uiso calc R 1
H H4B 0.1026 0.0992 0.3576 0.064 Uiso calc R 1
C C5 -0.1026(3) 0.1460(5) 0.3834(3) 0.0696(11) Uani d . 1
H H5A -0.1138 0.2279 0.3369 0.104 Uiso calc R 1
H H5B -0.1709 0.1175 0.4013 0.104 Uiso calc R 1
H H5C -0.0706 0.0487 0.3617 0.104 Uiso calc R 1
C C6 0.3481(2) 0.4767(4) 0.4335(2) 0.0432(7) Uani d . 1
C C7 0.3673(3) 0.6607(4) 0.5373(2) 0.0494(8) Uani d . 1
H H7 0.3667 0.7123 0.5923 0.059 Uiso calc R 1
C C8 0.3997(2) 0.7316(4) 0.4656(2) 0.0518(8) Uani d . 1
H H8 0.4251 0.8394 0.4615 0.062 Uiso calc R 1
C C9 0.3192(3) 0.3200(4) 0.3829(2) 0.0503(8) Uani d . 1
H H9A 0.3476 0.3238 0.3266 0.060 Uiso calc R 1
H H9B 0.3526 0.2268 0.4171 0.060 Uiso calc R 1
C C10 0.4145(3) 0.6345(5) 0.3086(2) 0.0634(10) Uani d . 1
H H10A 0.4705 0.5576 0.2993 0.095 Uiso calc R 1
H H10B 0.4394 0.7458 0.3016 0.095 Uiso calc R 1
H H10C 0.3510 0.6140 0.2657 0.095 Uiso calc R 1
C C11 0.1547(3) 0.4036(6) 0.3045(2) 0.0644(11) Uani d . 1
H H11 0.1905 0.4898 0.2803 0.077 Uiso calc R 1

loop_
_atom_site_aniso_label
_atom_site_aniso_U_11
_atom_site_aniso_U_22
_atom_site_aniso_U_33
_atom_site_aniso_U_12
_atom_site_aniso_U_13
_atom_site_aniso_U_23
Zn 0.0564(3) 0.0441(3) 0.0457(2) -0.00590(16) 0.00793(18) 0.00049(16)
Cl1 0.0589(5) 0.0442(5) 0.0744(6) -0.0023(4) 0.0097(4) 0.0060(4)
Cl2 0.0960(7) 0.0553(6) 0.0469(5) -0.0110(5) 0.0153(5) -0.0029(4)
O1 0.173(4) 0.079(2) 0.084(2) 0.014(2) 0.039(3) 0.0038(17)
N1 0.0503(16) 0.0491(16) 0.0521(16) -0.0006(12) 0.0104(13) -0.0017(13)
N2 0.0472(16) 0.0521(17) 0.0603(18) -0.0057(13) 0.0065(13) 0.0016(13)
N3 0.0501(15) 0.0472(16) 0.0474(15) -0.0029(12) 0.0070(12) -0.0100(12)
N4 0.0535(16) 0.0387(15) 0.0467(15) -0.0051(11) 0.0117(12) 0.0005(11)
N5 0.0487(15) 0.0426(15) 0.0472(15) -0.0031(12) 0.0089(12) 0.0017(12)
C1 0.0482(18) 0.0409(18) 0.0530(19) -0.0035(14) 0.0094(14) -0.0003(14)
C2 0.062(2) 0.058(2) 0.053(2) 0.0042(16) 0.0176(18) 0.0018(16)
C3 0.050(2) 0.066(2) 0.070(2) 0.0055(17) 0.0200(18) 0.0079(19)
C4 0.054(2) 0.0439(19) 0.062(2) -0.0058(15) 0.0085(16) -0.0106(15)
C5 0.058(2) 0.071(3) 0.076(3) -0.0138(18) -0.0014(19) 0.001(2)
C6 0.0440(17) 0.0379(17) 0.0480(18) -0.0021(13) 0.0074(14) 0.0000(13)
C7 0.0524(19) 0.045(2) 0.0503(19) -0.0054(14) 0.0075(15) -0.0095(15)
C8 0.0554(19) 0.0383(18) 0.062(2) -0.0087(15) 0.0090(16) -0.0038(15)
C9 0.055(2) 0.0442(19) 0.0530(19) -0.0015(14) 0.0135(15) -0.0042(14)
C10 0.075(3) 0.066(3) 0.051(2) -0.0156(18) 0.0149(18) 0.0060(17)
C11 0.0273(17) 0.101(3) 0.059(2) 0.0081(19) -0.0141(16) -0.026(2)

loop_
_atom_type_symbol
_atom_type_description
_atom_type_scat_dispersion_real
_atom_type_scat_dispersion_imag
_atom_type_scat_source
C C 0.0033 0.0016 'International Tables Vol C Tables 4.2.6.8 and 6.1.1.4'
H H 0.0000 0.0000 'International Tables Vol C Tables 4.2.6.8 and 6.1.1.4'
N N 0.0061 0.0033 'International Tables Vol C Tables 4.2.6.8 and 6.1.1.4'
O O 0.0106 0.0060 'International Tables Vol C Tables 4.2.6.8 and 6.1.1.4'
Cl Cl 0.1484 0.1585 'International Tables Vol C Tables 4.2.6.8 and 6.1.1.4'
Zn Zn 0.2839 1.4301 'International Tables Vol C Tables 4.2.6.8 and 6.1.1.4'

loop_
_geom_angle_atom_site_label_1
_geom_angle_atom_site_label_2
_geom_angle_atom_site_label_3
_geom_angle
_geom_angle_publ_flag
N1 Zn N4 108.44(11) yes
N1 Zn Cl2 108.99(8) yes
N4 Zn Cl2 104.89(8) yes
N1 Zn Cl1 106.03(8) yes
N4 Zn Cl1 108.60(8) yes
Cl2 Zn Cl1 119.53(4) yes
C1 N1 C2 106.1(3) ?
C1 N1 Zn 129.1(2) ?
C2 N1 Zn 124.8(2) ?
C1 N2 C3 107.2(3) ?
C1 N2 C5 127.2(3) ?
C3 N2 C5 125.6(3) ?
C11 N3 C9 111.8(3) ?
C11 N3 C4 124.7(3) ?
C9 N3 C4 123.4(3) ?
C6 N4 C7 106.2(3) ?
C6 N4 Zn 128.0(2) ?
C7 N4 Zn 125.7(2) ?
C6 N5 C8 107.0(3) ?
C6 N5 C10 127.0(3) ?
C8 N5 C10 126.0(3) ?
N1 C1 N2 110.5(3) ?
N1 C1 C4 123.7(3) ?
N2 C1 C4 125.7(3) ?
C3 C2 N1 109.1(3) ?
C3 C2 H2 125.4 ?
N1 C2 H2 125.4 ?
C2 C3 N2 107.0(3) ?
C2 C3 H3 126.5 ?
N2 C3 H3 126.5 ?
N3 C4 C1 112.0(3) ?
N3 C4 H4A 109.2 ?
C1 C4 H4A 109.2 ?
N3 C4 H4B 109.2 ?
C1 C4 H4B 109.2 ?
H4A C4 H4B 107.9 ?
N2 C5 H5A 109.5 ?
N2 C5 H5B 109.5 ?
H5A C5 H5B 109.5 ?
N2 C5 H5C 109.5 ?
H5A C5 H5C 109.5 ?
H5B C5 H5C 109.5 ?
N4 C6 N5 110.7(3) ?
N4 C6 C9 124.4(3) ?
N5 C6 C9 124.9(3) ?
C8 C7 N4 109.7(3) ?
C8 C7 H7 125.2 ?
N4 C7 H7 125.2 ?
C7 C8 N5 106.4(3) ?
C7 C8 H8 126.8 ?
N5 C8 H8 126.8 ?
N3 C9 C6 111.7(2) ?
N3 C9 H9A 109.3 ?
C6 C9 H9A 109.3 ?
N3 C9 H9B 109.3 ?
C6 C9 H9B 109.3 ?
H9A C9 H9B 107.9 ?
N5 C10 H10A 109.5 ?
N5 C10 H10B 109.5 ?
H10A C10 H10B 109.5 ?
N5 C10 H10C 109.5 ?
H10A C10 H10C 109.5 ?
H10B C10 H10C 109.5 ?
O1 C11 N3 111.6(4) ?
O1 C11 H11 124.2 ?
N3 C11 H11 124.2 ?

loop_
_geom_bond_atom_site_label_1
_geom_bond_atom_site_label_2
_geom_bond_distance
_geom_bond_publ_flag
Zn N1 2.016(3) yes
Zn N4 2.026(2) yes
Zn Cl2 2.2230(9) yes
Zn Cl1 2.2490(10) yes
O1 C11 1.138(5) ?
N1 C1 1.331(4) ?
N1 C2 1.368(4) ?
N2 C1 1.334(4) ?
N2 C3 1.369(4) ?
N2 C5 1.454(4) ?
N3 C11 1.342(5) ?
N3 C9 1.446(4) ?
N3 C4 1.470(4) ?
N4 C6 1.317(4) ?
N4 C7 1.368(4) ?
N5 C6 1.345(4) ?
N5 C8 1.374(4) ?
N5 C10 1.468(4) ?
C1 C4 1.493(4) ?
C2 C3 1.341(5) ?
C2 H2 0.9300 ?
C3 H3 0.9300 ?
C4 H4A 0.9700 ?
C4 H4B 0.9700 ?
C5 H5A 0.9600 ?
C5 H5B 0.9600 ?
C5 H5C 0.9600 ?
C6 C9 1.493(4) ?
C7 C8 1.340(4) ?
C7 H7 0.9300 ?
C8 H8 0.9300 ?
C9 H9A 0.9700 ?
C9 H9B 0.9700 ?
C10 H10A 0.9600 ?
C10 H10B 0.9600 ?
C10 H10C 0.9600 ?
C11 H11 0.9300 ?

loop_
_geom_hbond_atom_site_label_D
_geom_hbond_atom_site_label_H
_geom_hbond_atom_site_label_A
_geom_hbond_site_symmetry_A
_geom_hbond_distance_DH
_geom_hbond_distance_HA
_geom_hbond_distance_DA
_geom_hbond_angle_DHA
_geom_hbond_publ_flag
C2 H2 O1 3_566 0.93 2.57 3.332(5) 140 yes

loop_
_geom_torsion_atom_site_label_1
_geom_torsion_atom_site_label_2
_geom_torsion_atom_site_label_3
_geom_torsion_atom_site_label_4
_geom_torsion
N4 Zn N1 C1 63.1(3)
Cl2 Zn N1 C1 176.8(3)
Cl1 Zn N1 C1 -53.4(3)
N4 Zn N1 C2 -119.1(3)
Cl2 Zn N1 C2 -5.4(3)
Cl1 Zn N1 C2 124.4(2)
N1 Zn N4 C6 -61.4(3)
Cl2 Zn N4 C6 -177.7(3)
Cl1 Zn N4 C6 53.4(3)
N1 Zn N4 C7 113.7(3)
Cl2 Zn N4 C7 -2.6(3)
Cl1 Zn N4 C7 -131.5(2)
C2 N1 C1 N2 0.2(4)
Zn N1 C1 N2 178.4(2)
C2 N1 C1 C4 -178.9(3)
Zn N1 C1 C4 -0.8(5)
C3 N2 C1 N1 -0.6(4)
C5 N2 C1 N1 177.4(3)
C3 N2 C1 C4 178.6(3)
C5 N2 C1 C4 -3.4(5)
C1 N1 C2 C3 0.2(4)
Zn N1 C2 C3 -178.1(2)
N1 C2 C3 N2 -0.5(4)
C1 N2 C3 C2 0.7(4)
C5 N2 C3 C2 -177.4(3)
C11 N3 C4 C1 -72.1(4)
C9 N3 C4 C1 112.2(3)
N1 C1 C4 N3 -66.0(4)
N2 C1 C4 N3 115.0(4)
C7 N4 C6 N5 0.6(4)
Zn N4 C6 N5 176.5(2)
C7 N4 C6 C9 -177.8(3)
Zn N4 C6 C9 -1.9(5)
C8 N5 C6 N4 -0.8(3)
C10 N5 C6 N4 179.3(3)
C8 N5 C6 C9 177.6(3)
C10 N5 C6 C9 -2.4(5)
C6 N4 C7 C8 -0.2(4)
Zn N4 C7 C8 -176.2(2)
N4 C7 C8 N5 -0.2(4)
C6 N5 C8 C7 0.6(3)
C10 N5 C8 C7 -179.4(3)
C11 N3 C9 C6 70.4(3)
C4 N3 C9 C6 -113.4(3)
N4 C6 C9 N3 69.1(4)
N5 C6 C9 N3 -109.1(3)
C9 N3 C11 O1 175.2(3)
C4 N3 C11 O1 -0.9(5)
